data_2008428
loop_
_publ_author_name
'Tatar, Leyla'
'\"Ulk\"u, Din\,cer'
'Atakol, Orhan'

_publ_section_title
;
 Zinc(II) complexes of bidentate Schiff base ligands containing
 methoxyphenyl and nitrophenyl groups
;
_journal_issue 4
_journal_name_full 'Acta Crystallographica Section C'
_journal_page_first 508
_journal_page_last 510
_journal_paper_doi 10.1107/S0108270198015406
_journal_volume 55
_journal_year 1999
_chemical_formula_iupac '[Zn (C14 H12 N O2)2]'
_chemical_formula_moiety 'C28 H24 N2 O4 Zn'
_chemical_formula_sum 'C28 H24 N2 O4 Zn'
_chemical_formula_weight 517.885
_space_group_IT_number 2
_symmetry_cell_setting triclinic
_symmetry_space_group_name_Hall '-P 1'
_symmetry_space_group_name_H-M 'P -1'
_atom_type_scat_source IntTabIV
_cell_angle_alpha 84.898(2)
_cell_angle_beta 87.619(3)
_cell_angle_gamma 71.594(2)
_cell_formula_units_Z 2
_cell_length_a 9.0778(11)
_cell_length_b 11.4052(13)
_cell_length_c 12.0973(12)
_cell_measurement_reflns_used 25
_cell_measurement_temperature 295
_cell_measurement_theta_max 20.85
_cell_measurement_theta_min 11.90
_cell_volume 1183.6(2)
_computing_cell_refinement 'CAD-4 EXPRESS'
_computing_data_collection 'CAD-4 EXPRESS (Enraf-Nonius, 1993)'
_computing_data_reduction 'MolEN (Fair, 1990)'
_computing_molecular_graphics 'ORTEP-3 (Farrugia, 1997)'
_computing_publication_material MolEN
_computing_structure_refinement MolEN
_computing_structure_solution MolEN
_diffrn_measurement_device 'Enraf-Nonius CAD-4'
_diffrn_measurement_method \w/2\q
_diffrn_radiation_type MoK\a
_diffrn_radiation_wavelength 0.71073
_diffrn_reflns_av_R_equivalents 0.007
_diffrn_reflns_limit_h_max 10
_diffrn_reflns_limit_h_min -10
_diffrn_reflns_limit_k_max 13
_diffrn_reflns_limit_k_min 0
_diffrn_reflns_limit_l_max 14
_diffrn_reflns_limit_l_min -14
_diffrn_reflns_number 4486
_diffrn_reflns_theta_max 25.20
_diffrn_reflns_theta_min 2.64
_diffrn_standards_decay_% 0.002
_diffrn_standards_interval_time 120
_diffrn_standards_number 3
_exptl_absorpt_coefficient_mu 1.097
_exptl_absorpt_correction_T_max 0.848
_exptl_absorpt_correction_T_min 0.736
_exptl_absorpt_correction_type 'empirical via \y scan (Fair, 1990)'
_exptl_crystal_colour yellow
_exptl_crystal_density_diffrn 1.4531
_exptl_crystal_density_method 'not measured'
_exptl_crystal_description prismatic
_exptl_crystal_size_max 0.35
_exptl_crystal_size_mid 0.25
_exptl_crystal_size_min 0.15
_refine_diff_density_max 0.342
_refine_diff_density_min -0.493
_refine_ls_extinction_method none
_refine_ls_goodness_of_fit_obs 1.01
_refine_ls_hydrogen_treatment constr
_refine_ls_number_parameters 316
_refine_ls_number_reflns 3829
_refine_ls_R_factor_obs 0.0279
_refine_ls_shift/esd_max 0.0005
_refine_ls_structure_factor_coef F
_refine_ls_weighting_scheme
;
w = 1/[\sF^2^ + (0.02F)^2^ + 0.54]
except w = 0 if F^2^ < cutoff \\times \sF^2^ (cutoff = 3.0)
;
_refine_ls_wR_factor_obs 0.0371
_reflns_number_observed 3829
_reflns_number_total 4252
_reflns_observed_criterion I>3\s(I)
_cod_data_source_file sk1243.cif
_cod_data_source_block 2
_cod_original_formula_sum 'C28 H24 N2 O4 Zn '
_cod_database_code 2008428

loop_
_symmetry_equiv_pos_as_xyz
x,y,z
-x,-y,-z

loop_
_atom_site_aniso_label
_atom_site_aniso_U_11
_atom_site_aniso_U_22
_atom_site_aniso_U_33
_atom_site_aniso_U_12
_atom_site_aniso_U_13
_atom_site_aniso_U_23
_atom_site_aniso_type_symbol
Zn 0.03630(10) 0.03206(9) 0.03120(10) -0.00909(8) 0.00292(9) -0.01290(8) Zn
O1 0.0516(7) 0.0394(6) 0.0390(7) -0.0193(5) 0.0121(6) -0.0167(6) O
O2 0.0452(7) 0.0374(7) 0.0367(7) -0.0039(6) -0.0047(6) -0.0148(6) O
O3 0.0601(8) 0.0567(8) 0.0507(9) -0.0275(6) 0.0096(7) -0.0007(7) O
O4 0.0493(9) 0.0489(9) 0.0585(9) 0.0044(7) -0.0176(7) -0.0063(8) O
N1 0.0319(7) 0.0330(7) 0.0273(7) -0.0069(6) -0.0006(6) -0.0086(6) N
N2 0.0313(7) 0.0296(7) 0.0286(7) -0.0097(5) 0.0023(6) -0.0072(6) N
C1 0.0343(9) 0.0324(8) 0.0347(9) -0.0075(7) -0.0047(8) -0.0083(7) C
C2 0.0420(10) 0.0397(9) 0.0430(10) -0.0144(8) -0.0047(9) -0.0037(9) C
C3 0.0520(10) 0.0336(9) 0.0580(10) -0.0150(8) -0.0110(10) -0.0019(9) C
C4 0.0690(10) 0.0306(9) 0.0610(10) -0.0129(9) -0.0060(10) -0.0153(9) C
C5 0.0620(10) 0.0380(10) 0.0450(10) -0.0120(9) 0.0060(10) -0.0181(9) C
C6 0.0398(9) 0.0307(8) 0.0345(9) -0.0066(7) -0.0030(8) -0.0094(7) C
C7 0.0410(10) 0.0353(9) 0.0314(9) -0.0058(8) 0.0027(8) -0.0127(8) C
C8 0.0308(9) 0.0340(9) 0.0304(9) -0.0056(7) -0.0018(7) -0.0058(7) C
C9 0.0510(10) 0.0422(9) 0.0360(10) -0.0179(8) 0.0100(9) -0.0123(8) C
C10 0.0540(10) 0.0400(10) 0.0460(10) -0.0177(8) 0.0060(10) -0.0117(9) C
C11 0.0366(9) 0.0420(10) 0.0380(10) -0.0103(8) -0.0025(8) 0.0031(9) C
C12 0.0440(10) 0.0510(10) 0.0301(9) -0.0131(9) 0.0042(8) -0.0067(9) C
C13 0.0400(10) 0.0420(10) 0.0314(9) -0.0099(8) -0.0003(8) -0.0105(8) C
C14 0.0344(8) 0.0284(8) 0.0351(9) -0.0112(6) 0.0048(8) -0.0062(7) C
C15 0.0420(10) 0.0356(9) 0.0420(10) -0.0069(8) -0.0036(9) -0.0039(9) C
C16 0.0470(10) 0.0320(10) 0.0590(10) 0.0007(9) 0.0000(10) -0.0060(10) C
C17 0.0600(10) 0.0350(10) 0.0550(10) -0.0010(10) 0.0050(10) -0.0186(9) C
C18 0.0520(10) 0.0380(10) 0.0420(10) -0.0068(9) 0.0000(10) -0.0150(8) C
C19 0.0370(9) 0.0275(8) 0.0336(9) -0.0100(7) 0.0046(8) -0.0087(7) C
C20 0.0388(9) 0.0328(8) 0.0302(9) -0.0125(7) 0.0009(8) -0.0093(7) C
C21 0.0319(8) 0.0290(8) 0.0318(9) -0.0120(6) 0.0017(7) -0.0049(7) C
C22 0.0430(10) 0.0390(10) 0.0321(9) -0.0048(8) -0.0023(8) -0.0111(8) C
C23 0.0450(10) 0.0390(10) 0.0430(10) -0.0008(9) -0.0010(9) -0.0139(9) C
C24 0.0377(9) 0.0326(9) 0.0460(10) -0.0097(7) -0.0058(9) -0.0020(8) C
C25 0.0432(9) 0.0418(9) 0.0288(9) -0.0162(7) -0.0034(8) -0.0021(8) C
C26 0.0379(9) 0.0367(9) 0.0312(9) -0.0132(7) 0.0062(8) -0.0078(8) C
C27 0.0740(10) 0.0570(10) 0.070(2) -0.0340(10) 0.0030(10) 0.0030(10) C
C28 0.0480(10) 0.073(2) 0.0600(10) -0.0190(10) -0.0180(10) 0.0130(10) C

loop_
_atom_site_label
_atom_site_fract_x
_atom_site_fract_y
_atom_site_fract_z
_atom_site_U_iso_or_equiv
_atom_site_thermal_displace_type
_atom_site_calc_flag
_atom_site_calc_attached_atom
_atom_site_type_symbol
Zn 0.51552(3) 0.00820(2) 0.24611(2) 0.03310(10) Ueq . . Zn
O1 0.4568(2) -0.13610(10) 0.28920(10) 0.0417(4) Ueq . . O
O2 0.3559(2) 0.16420(10) 0.21710(10) 0.0410(4) Ueq . . O
O3 0.9534(2) 0.2473(2) -0.11790(10) 0.0542(5) Ueq . . O
O4 1.1666(2) -0.2784(2) 0.5400(2) 0.0563(5) Ueq . . O
N1 0.6358(2) -0.05110(10) 0.10800(10) 0.0311(4) Ueq . . N
N2 0.6091(2) 0.05380(10) 0.37700(10) 0.0296(4) Ueq . . N
C1 0.4891(2) -0.2342(2) 0.2332(2) 0.0340(5) Ueq . . C
C2 0.4346(3) -0.3324(2) 0.2757(2) 0.0412(6) Ueq . . C
C3 0.4650(3) -0.4388(2) 0.2223(2) 0.0470(6) Ueq . . C
C4 0.5506(3) -0.4527(2) 0.1239(2) 0.0535(6) Ueq . . C
C5 0.6027(3) -0.3589(2) 0.0793(2) 0.0488(6) Ueq . . C
C6 0.5756(2) -0.2475(2) 0.1317(2) 0.0356(5) Ueq . . C
C7 0.6401(2) -0.1579(2) 0.0761(2) 0.0368(5) Ueq . . C
C8 0.7136(2) 0.0247(2) 0.0454(2) 0.0326(5) Ueq . . C
C9 0.7203(3) 0.1289(2) 0.0926(2) 0.0425(6) Ueq . . C
C10 0.7976(3) 0.2063(2) 0.0409(2) 0.0456(6) Ueq . . C
C11 0.8694(2) 0.1799(2) -0.0609(2) 0.0400(6) Ueq . . C
C12 0.8605(3) 0.0773(2) -0.1105(2) 0.0425(6) Ueq . . C
C13 0.7842(2) 0.0010(2) -0.0586(2) 0.0382(6) Ueq . . C
C14 0.3142(2) 0.2516(2) 0.2866(2) 0.0322(5) Ueq . . C
C15 0.1824(3) 0.3545(2) 0.2623(2) 0.0411(6) Ueq . . C
C16 0.1277(3) 0.4472(2) 0.3328(2) 0.0489(6) Ueq . . C
C17 0.2021(3) 0.4434(2) 0.4310(2) 0.0525(6) Ueq . . C
C18 0.3334(3) 0.3459(2) 0.4563(2) 0.0452(6) Ueq . . C
C19 0.3936(2) 0.2485(2) 0.3862(2) 0.0325(5) Ueq . . C
C20 0.5337(2) 0.1545(2) 0.4235(2) 0.0333(5) Ueq . . C
C21 0.7497(2) -0.0285(2) 0.4254(2) 0.0303(5) Ueq . . C
C22 0.8514(3) -0.1120(2) 0.3576(2) 0.0391(6) Ueq . . C
C23 0.9884(3) -0.1932(2) 0.3981(2) 0.0449(6) Ueq . . C
C24 1.0267(2) -0.1946(2) 0.5081(2) 0.0390(5) Ueq . . C
C25 0.9267(2) -0.1128(2) 0.5764(2) 0.0372(5) Ueq . . C
C26 0.7901(2) -0.0302(2) 0.5349(2) 0.0349(5) Ueq . . C
C27 0.9597(3) 0.3546(2) -0.0708(3) 0.0649(8) Ueq . . C
C28 1.1999(3) -0.2978(3) 0.6548(2) 0.0613(8) Ueq . . C
H2 0.375 -0.325 0.343 0.0532 Uiso . . H
H3 0.427 -0.504 0.253 0.0608 Uiso . . H
H4 0.573 -0.527 0.088 0.0697 Uiso . . H
H5 0.659 -0.368 0.011 0.0633 Uiso . . H
H7 0.692 -0.183 0.009 0.0481 Uiso . . H
H9 0.670 0.148 0.162 0.0545 Uiso . . H
H10 0.801 0.277 0.075 0.0595 Uiso . . H
H12 0.908 0.060 -0.181 0.0557 Uiso . . H
H13 0.779 -0.069 -0.094 0.0494 Uiso . . H
H15 0.130 0.360 0.195 0.0532 Uiso . . H
H16 0.038 0.515 0.314 0.0633 Uiso . . H
H17 0.163 0.507 0.480 0.0684 Uiso . . H
H18 0.386 0.344 0.523 0.0595 Uiso . . H
H20 0.564 0.169 0.492 0.0431 Uiso . . H
H22 0.825 -0.113 0.282 0.0507 Uiso . . H
H23 1.057 -0.249 0.351 0.0583 Uiso . . H
H25 0.952 -0.113 0.652 0.0481 Uiso . . H
H26 0.723 0.026 0.582 0.0456 Uiso . . H
H271 0.857 0.410 -0.062 0.0836 Uiso . . H
H272 1.027 0.384 -0.116 0.0836 Uiso . . H
H273 1.004 0.338 0.008 0.0836 Uiso . . H
H281 1.111 -0.312 0.702 0.0798 Uiso . . H
H282 1.301 -0.357 0.665 0.0798 Uiso . . H
H283 1.216 -0.221 0.684 0.0798 Uiso . . H

loop_
_geom_angle_atom_site_label_1
_geom_angle_atom_site_label_2
_geom_angle_atom_site_label_3
_geom_angle
_geom_angle_publ_flag
O1 Zn O2 118.94(7) yes
O1 Zn N1 97.81(7) yes
O1 Zn N2 108.81(7) yes
O2 Zn N1 111.85(6) yes
O2 Zn N2 97.38(6) yes
N1 Zn N2 123.62(7) yes
Zn O1 C1 125.10(10) no
Zn O2 C14 124.10(10) no
C11 O3 C27 117.0(2) no
C24 O4 C28 117.7(2) no
Zn N1 C7 119.10(10) no
Zn N1 C8 120.00(10) no
C7 N1 C8 121.0(2) no
Zn N2 C20 119.00(10) no
Zn N2 C21 120.90(10) no
C20 N2 C21 119.9(2) no
O1 C1 C2 118.1(2) no
O1 C1 C6 123.8(2) no
C2 C1 C6 118.1(2) no
C1 C2 C3 121.5(2) no
C1 C2 H2 119.3 no
C3 C2 H2 119.2 no
C2 C3 C4 120.5(2) no
C2 C3 H3 119.7 no
C4 C3 H3 119.7 no
C3 C4 C5 119.6(2) no
C3 C4 H4 120.2 no
C5 C4 H4 120.2 no
C4 C5 C6 122.0(2) no
C4 C5 H5 119.0 no
C6 C5 H5 119.0 no
C1 C6 C5 118.2(2) no
C1 C6 C7 126.0(2) no
C5 C6 C7 115.8(2) no
N1 C7 C6 128.0(2) no
N1 C7 H7 118.8 no
C6 C7 H7 113.2 no
N1 C8 C9 117.1(2) no
N1 C8 C13 125.2(2) no
C9 C8 C13 117.8(2) no
C8 C9 C10 121.8(2) no
C8 C9 H9 119.1 no
C10 C9 H9 119.1 no
C9 C10 C11 119.6(2) no
C9 C10 H10 120.2 no
C11 C10 H10 120.2 no
O3 C11 C10 124.7(2) no
O3 C11 C12 116.0(2) no
C10 C11 C12 119.3(2) no
C11 C12 C13 120.8(2) no
C11 C12 H12 119.6 no
C13 C12 H12 119.6 no
C8 C13 C12 120.8(2) no
C8 C13 H13 119.6 no
C12 C13 H13 119.6 no
O2 C14 C15 118.5(2) no
O2 C14 C19 124.00(10) no
C15 C14 C19 117.4(2) no
C14 C15 C16 122.1(2) no
C14 C15 H15 118.9 no
C16 C15 H15 118.9 no
C15 C16 C17 120.8(2) no
C15 C16 H16 119.6 no
C17 C16 H16 119.6 no
C16 C17 C18 118.8(2) no
C16 C17 H17 120.6 no
C18 C17 H17 120.6 no
C17 C18 C19 122.3(2) no
C17 C18 H18 118.8 no
C19 C18 H18 118.9 no
C14 C19 C18 118.6(2) no
C14 C19 C20 126.0(2) no
C18 C19 C20 115.5(2) no
N2 C20 C19 127.7(2) no
N2 C20 H20 120.4 no
C19 C20 H20 111.6 no
N2 C21 C22 117.7(2) no
N2 C21 C26 124.1(2) no
C22 C21 C26 118.3(2) no
C21 C22 C23 120.9(2) no
C21 C22 H22 119.5 no
C23 C22 H22 119.5 no
C22 C23 C24 120.1(2) no
C22 C23 H23 119.9 no
C24 C23 H23 119.9 no
O4 C24 C23 115.6(2) no
O4 C24 C25 124.8(2) no
C23 C24 C25 119.6(2) no
C24 C25 C26 120.0(2) no
C24 C25 H25 120.0 no
C26 C25 H25 120.0 no
C21 C26 C25 121.0(2) no
C21 C26 H26 119.5 no
C25 C26 H26 119.5 no
O3 C27 H271 109.6 no
O3 C27 H272 105.7 no
O3 C27 H273 114.1 no
H271 C27 H272 116.9 no
H271 C27 H273 104.0 no
H272 C27 H273 106.8 no
O4 C28 H281 112.9 no
O4 C28 H282 108.7 no
O4 C28 H283 111.3 no
H281 C28 H282 117.5 no
H281 C28 H283 104.3 no
H282 C28 H283 101.4 no

loop_
_geom_bond_atom_site_label_1
_geom_bond_atom_site_label_2
_geom_bond_site_symmetry_1
_geom_bond_site_symmetry_2
_geom_bond_distance
_geom_bond_publ_flag
Zn O1 . . 1.909(2) yes
Zn O2 . . 1.9210(10) yes
Zn N1 . . 2.006(2) yes
Zn N2 . . 2.009(2) yes
O1 C1 . . 1.307(3) yes
O2 C14 . . 1.315(2) yes
O3 C11 . . 1.371(3) yes
O3 C27 . . 1.413(4) yes
O4 C24 . . 1.373(2) yes
O4 C28 . . 1.417(3) yes
N1 C7 . . 1.299(3) yes
N1 C8 . . 1.430(3) yes
N2 C20 . . 1.300(2) yes
N2 C21 . . 1.435(2) yes
C1 C2 . . 1.411(3) no
C1 C6 . . 1.423(3) no
C2 C3 . . 1.371(3) no
C2 H2 . . 0.95 no
C3 C4 . . 1.387(4) no
C3 H3 . . 0.95 no
C4 C5 . . 1.362(4) no
C4 H4 . . 0.95 no
C5 C6 . . 1.418(3) no
C5 H5 . . 0.95 no
C6 C7 . . 1.436(3) yes
C7 H7 . . 0.942 no
C8 C9 . . 1.382(3) no
C8 C13 . . 1.397(3) no
C9 C10 . . 1.385(4) no
C9 H9 . . 0.95 no
C10 C11 . . 1.380(3) no
C10 H10 . . 0.95 no
C11 C12 . . 1.387(4) no
C12 C13 . . 1.371(3) no
C12 H12 . . 0.95 no
C13 H13 . . 0.95 no
C14 C15 . . 1.406(2) no
C14 C19 . . 1.421(3) no
C15 C16 . . 1.373(3) no
C15 H15 . . 0.95 no
C16 C17 . . 1.381(4) no
C16 H16 . . 0.95 no
C17 C18 . . 1.372(3) no
C17 H17 . . 0.95 no
C18 C19 . . 1.414(3) no
C18 H18 . . 0.95 no
C19 C20 . . 1.439(2) yes
C20 H20 . . 0.930 no
C21 C22 . . 1.398(3) yes
C21 C26 . . 1.386(3) yes
C22 C23 . . 1.374(3) no
C22 H22 . . 0.95 no
C23 C24 . . 1.387(3) no
C23 H23 . . 0.95 no
C24 C25 . . 1.385(3) no
C25 C26 . . 1.381(3) no
C25 H25 . . 0.95 no
C26 H26 . . 0.95 no
C27 H271 . . 0.955 no
C27 H272 . . 0.926 no
C27 H273 . . 1.035 no
C28 H281 . . 1.018 no
C28 H282 . . 0.955 no
C28 H283 . . 1.021 no

loop_
_geom_torsion_atom_site_label_1
_geom_torsion_atom_site_label_2
_geom_torsion_atom_site_label_3
_geom_torsion_atom_site_label_4
_geom_torsion
_geom_torsion_publ_flag
O2 Zn O1 C1 117.8(2) no
N2 Zn O1 C1 -132.2(2) no
O1 Zn O2 C14 102.6(2) no
N1 Zn O2 C14 -144.5(2) no
N2 Zn O2 C14 -13.7(2) no
O1 Zn N1 C7 4.1(2) no
O1 Zn N1 C8 -176.70(10) no
O2 Zn N1 C7 -121.5(2) no
O2 Zn N1 C8 57.7(2) no
N2 Zn N1 C7 122.9(2) no
N2 Zn N1 C8 -57.9(2) no
O1 Zn N2 C20 -111.0(2) no
O1 Zn N2 C21 63.2(2) no
O2 Zn N2 C20 13.0(2) no
O2 Zn N2 C21 -172.80(10) no
N1 Zn N2 C20 135.50(10) no
N1 Zn N2 C21 -50.4(2) no
Zn O1 C1 C2 -178.9(2) no
Zn O2 C14 C15 -171.7(2) no
Zn O2 C14 C19 7.7(3) no
C27 O3 C11 C12 177.9(2) no
C28 O4 C24 C23 -170.0(2) no
C28 O4 C24 C25 11.2(3) no
Zn N1 C7 C6 -4.3(3) no
C8 N1 C7 C6 176.5(2) no
Zn N1 C8 C9 9.0(2) no
Zn N1 C8 C13 -171.6(2) no
C7 N1 C8 C9 -171.8(2) no
C7 N1 C8 C13 7.7(3) no
Zn N2 C20 C19 -7.0(3) no
C21 N2 C20 C19 178.7(2) no
Zn N2 C21 C22 25.6(2) no
Zn N2 C21 C26 -154.2(2) no
C20 N2 C21 C22 -160.2(2) no
C20 N2 C21 C26 20.0(3) no
O1 C1 C2 C3 -179.4(2) no
O1 C1 C6 C5 179.9(2) no
C2 C1 C6 C7 180.0(6) no
C4 C5 C6 C7 178.8(2) no
C5 C6 C7 N1 -177.8(2) no
N1 C8 C9 C10 177.7(2) no
N1 C8 C13 C12 -177.8(2) no
C9 C10 C11 O3 -177.7(2) no
O3 C11 C12 C13 177.6(2) no
O2 C14 C15 C16 177.4(2) no
O2 C14 C19 C18 -177.4(2) no
C15 C14 C19 C20 -177.3(2) no
C17 C18 C19 C20 178.9(2) no
C18 C19 C20 N2 177.4(2) no
N2 C21 C22 C23 179.7(2) no
N2 C21 C26 C25 179.4(2) no
C22 C23 C24 O4 -179.5(2) no
O4 C24 C25 C26 178.5(2) no
